data_1515405
loop_
_publ_author_name
'Johnston, Priscilla'
'Wheldale, Dylan'
'Braybrook, Carl'
'Saito, Kei'

_publ_section_title
;
 Topochemical polymerization using bis-thyminyl monomers
;
_journal_issue 14
_journal_name_full 'Polymer Chemistry'
_journal_page_first 4375
_journal_paper_doi 10.1039/c4py00265b
_journal_volume 5
_journal_year 2014
_chemical_formula_moiety 'C21 H28 N4 O8'
_chemical_formula_sum 'C21 H28 N4 O8'
_chemical_formula_weight 464.47
_chemical_name_common PropBisThyPropOate
_chemical_name_systematic
;
 Propyl-linked bis-thymine propanoate
;
_space_group_IT_number 2
_symmetry_cell_setting triclinic
_symmetry_space_group_name_Hall '-P 1'
_symmetry_space_group_name_H-M 'P -1'
_atom_sites_solution_hydrogens geom
_atom_sites_solution_primary direct
_atom_sites_solution_secondary difmap
_audit_creation_method SHELXL-97
_cell_angle_alpha 87.67(3)
_cell_angle_beta 67.81(3)
_cell_angle_gamma 73.16(3)
_cell_formula_units_Z 2
_cell_length_a 9.6130(19)
_cell_length_b 10.826(2)
_cell_length_c 12.485(3)
_cell_measurement_temperature 100(2)
_cell_volume 1148.0(5)
_computing_cell_refinement XDS
_computing_data_collection 'Blu Ice'
_computing_data_reduction XDS
_computing_molecular_graphics X-Seed
_computing_publication_material CIFTAB
_computing_structure_refinement 'SHELXL-97 (Sheldrick, 1997)'
_computing_structure_solution 'SHELXS-97 (Sheldrick, 1990)'
_diffrn_ambient_temperature 100(2)
_diffrn_measured_fraction_theta_full 0.994
_diffrn_measured_fraction_theta_max 0.994
_diffrn_measurement_device_type '\f goniostat with quantum 210r detector'
_diffrn_measurement_method 'f scan'
_diffrn_radiation_monochromator 'silicon double crystal'
_diffrn_radiation_source 'MX1 Beamline, Australian Synchrotron'
_diffrn_radiation_type synchrotron
_diffrn_radiation_wavelength 0.71070
_diffrn_reflns_av_R_equivalents 0.1109
_diffrn_reflns_av_sigmaI/netI 0.0562
_diffrn_reflns_limit_h_max 11
_diffrn_reflns_limit_h_min -11
_diffrn_reflns_limit_k_max 12
_diffrn_reflns_limit_k_min -12
_diffrn_reflns_limit_l_max 14
_diffrn_reflns_limit_l_min -14
_diffrn_reflns_number 27656
_diffrn_reflns_theta_full 25.00
_diffrn_reflns_theta_max 25.00
_diffrn_reflns_theta_min 1.77
_exptl_absorpt_coefficient_mu 0.104
_exptl_absorpt_correction_T_max 0.9997
_exptl_absorpt_correction_T_min 0.9979
_exptl_crystal_colour Colourless
_exptl_crystal_density_diffrn 1.344
_exptl_crystal_density_method 'not measured'
_exptl_crystal_description Needle
_exptl_crystal_F_000 492
_exptl_crystal_size_max 0.03
_exptl_crystal_size_mid 0.002
_exptl_crystal_size_min 0.002
_refine_diff_density_max 0.834
_refine_diff_density_min -0.699
_refine_diff_density_rms 0.132
_refine_ls_extinction_method none
_refine_ls_goodness_of_fit_ref 1.091
_refine_ls_hydrogen_treatment constr
_refine_ls_matrix_type full
_refine_ls_number_parameters 302
_refine_ls_number_reflns 4010
_refine_ls_number_restraints 0
_refine_ls_restrained_S_all 1.091
_refine_ls_R_factor_all 0.0883
_refine_ls_R_factor_gt 0.0768
_refine_ls_shift/su_max 0.000
_refine_ls_shift/su_mean 0.000
_refine_ls_structure_factor_coef Fsqd
_refine_ls_weighting_details 'calc w=1/[\s^2^(Fo^2^)+(0.1146P)^2^+1.2874P] where P=(Fo^2^+2Fc^2^)/3'
_refine_ls_weighting_scheme calc
_refine_ls_wR_factor_gt 0.2072
_refine_ls_wR_factor_ref 0.2159
_reflns_number_gt 3301
_reflns_number_total 4010
_reflns_threshold_expression >2sigma(I)
_cod_data_source_file c4py00265b2.cif
_cod_data_source_block 9PropBisThyPropOate
_cod_depositor_comments 'Adding full bibliography for 1515405--1515407.cif.'
_cod_original_cell_volume 1148.1(4)
_cod_original_sg_symbol_H-M P-1
_cod_database_code 1515405

loop_
_symmetry_equiv_pos_as_xyz
'x, y, z'
'-x, -y, -z'

loop_
_atom_site_label
_atom_site_type_symbol
_atom_site_fract_x
_atom_site_fract_y
_atom_site_fract_z
_atom_site_U_iso_or_equiv
_atom_site_adp_type
_atom_site_occupancy
_atom_site_symmetry_multiplicity
_atom_site_calc_flag
_atom_site_refinement_flags
N3 N 0.9406(3) 0.9203(2) 0.3909(2) 0.0246(5) Uani 1 1 d .
O8 O 0.8952(3) 1.0680(2) 0.26236(18) 0.0335(5) Uani 1 1 d .
O9 O 0.9878(3) 0.7761(2) 0.52028(19) 0.0353(5) Uani 1 1 d .
O27 O 1.0841(3) 0.4447(2) 0.19515(19) 0.0339(5) Uani 1 1 d .
N21 N 0.8599(3) 0.6114(2) 0.2300(2) 0.0261(6) Uani 1 1 d .
O26 O 0.6496(2) 0.7868(2) 0.24737(19) 0.0337(5) Uani 1 1 d .
N1 N 0.7320(3) 1.1119(2) 0.4526(2) 0.0307(6) Uani 1 1 d .
N19 N 0.6831(3) 0.6038(3) 0.1461(2) 0.0305(6) Uani 1 1 d .
O15 O 0.6140(3) 1.3798(2) 0.6165(2) 0.0438(6) Uani 1 1 d .
C17 C 1.0111(3) 0.7619(3) 0.2262(2) 0.0268(6) Uani 1 1 d .
H17A H 0.9512 0.8255 0.1882 0.032 Uiso 1 1 calc R
H17B H 1.1027 0.7029 0.1643 0.032 Uiso 1 1 calc R
C23 C 0.9034(4) 0.4173(3) 0.1177(2) 0.0281(7) Uani 1 1 d .
C20 C 0.7249(4) 0.6754(3) 0.2101(2) 0.0280(7) Uani 1 1 d .
C2 C 0.8579(3) 1.0364(3) 0.3625(2) 0.0264(6) Uani 1 1 d .
C22 C 0.9601(4) 0.4876(3) 0.1811(2) 0.0276(7) Uani 1 1 d .
O13 O 0.7621(3) 1.4972(2) 0.5045(2) 0.0408(6) Uani 1 1 d .
C25 C 0.9971(4) 0.2813(3) 0.0723(3) 0.0327(7) Uani 1 1 d .
H25A H 0.9415 0.2440 0.0369 0.049 Uiso 1 1 calc R
H25B H 1.0112 0.2304 0.1362 0.049 Uiso 1 1 calc R
H25C H 1.1002 0.2798 0.0138 0.049 Uiso 1 1 calc R
C18 C 0.9071(4) 0.6840(3) 0.3010(2) 0.0262(6) Uani 1 1 d .
H18A H 0.9646 0.6228 0.3419 0.031 Uiso 1 1 calc R
H18B H 0.8120 0.7431 0.3601 0.031 Uiso 1 1 calc R
C4 C 0.9065(4) 0.8789(3) 0.5037(2) 0.0267(7) Uani 1 1 d .
C28 C 0.5413(4) 0.6640(4) 0.1225(3) 0.0353(8) Uani 1 1 d .
H28A H 0.4587 0.7168 0.1929 0.042 Uiso 1 1 calc R
H28B H 0.5021 0.5954 0.1050 0.042 Uiso 1 1 calc R
C5 C 0.7718(4) 0.9643(3) 0.5931(3) 0.0308(7) Uani 1 1 d .
C16 C 1.0701(3) 0.8334(3) 0.2940(3) 0.0270(6) Uani 1 1 d .
H16A H 1.1395 0.7695 0.3250 0.032 Uiso 1 1 calc R
H16B H 1.1333 0.8848 0.2409 0.032 Uiso 1 1 calc R
C29 C 0.5703(4) 0.7500(3) 0.0211(3) 0.0331(7) Uani 1 1 d .
H29A H 0.5904 0.8278 0.0436 0.040 Uiso 1 1 calc R
H29B H 0.6643 0.7021 -0.0460 0.040 Uiso 1 1 calc R
C24 C 0.7693(4) 0.4785(3) 0.1029(2) 0.0302(7) Uani 1 1 d .
H24 H 0.7327 0.4332 0.0607 0.036 Uiso 1 1 calc R
O33 O 0.3468(3) 0.7228(3) -0.0040(3) 0.0514(7) Uani 1 1 d .
C6 C 0.6909(4) 1.0745(3) 0.5643(3) 0.0331(7) Uani 1 1 d .
H6 H 0.6011 1.1293 0.6237 0.040 Uiso 1 1 calc R
C12 C 0.6895(4) 1.4058(3) 0.5220(3) 0.0323(7) Uani 1 1 d .
C11 C 0.7114(4) 1.3433(3) 0.4093(3) 0.0365(8) Uani 1 1 d .
H11A H 0.8254 1.3092 0.3622 0.044 Uiso 1 1 calc R
H11B H 0.6644 1.4099 0.3660 0.044 Uiso 1 1 calc R
O31 O 0.4054(4) 0.9077(3) -0.0494(3) 0.0604(9) Uani 1 1 d .
C30 C 0.4306(4) 0.7901(3) -0.0125(3) 0.0342(7) Uani 1 1 d .
C7 C 0.7279(5) 0.9237(4) 0.7156(3) 0.0440(9) Uani 1 1 d .
H7A H 0.6350 0.9899 0.7675 0.066 Uiso 1 1 calc R
H7B H 0.8157 0.9139 0.7402 0.066 Uiso 1 1 calc R
H7C H 0.7045 0.8411 0.7187 0.066 Uiso 1 1 calc R
C10 C 0.6385(4) 1.2345(3) 0.4244(3) 0.0379(8) Uani 1 1 d .
H10A H 0.5326 1.2621 0.4872 0.045 Uiso 1 1 calc R
H10B H 0.6251 1.2181 0.3520 0.045 Uiso 1 1 calc R
C14 C 0.7569(5) 1.5583(4) 0.6081(3) 0.0521(10) Uani 1 1 d .
H14A H 0.6505 1.6155 0.6503 0.078 Uiso 1 1 calc R
H14B H 0.8317 1.6090 0.5859 0.078 Uiso 1 1 calc R
H14C H 0.7850 1.4915 0.6580 0.078 Uiso 1 1 calc R
C32 C 0.2675(8) 0.9528(5) -0.0836(6) 0.099(2) Uani 1 1 d .
H32A H 0.2729 0.8872 -0.1380 0.148 Uiso 1 1 calc R
H32B H 0.2684 1.0341 -0.1208 0.148 Uiso 1 1 calc R
H32C H 0.1703 0.9667 -0.0144 0.148 Uiso 1 1 calc R

loop_
_atom_site_aniso_label
_atom_site_aniso_U_11
_atom_site_aniso_U_22
_atom_site_aniso_U_33
_atom_site_aniso_U_23
_atom_site_aniso_U_13
_atom_site_aniso_U_12
N3 0.0302(13) 0.0239(13) 0.0209(12) 0.0011(9) -0.0097(10) -0.0098(10)
O8 0.0438(13) 0.0313(12) 0.0256(11) 0.0050(9) -0.0140(10) -0.0107(10)
O9 0.0467(13) 0.0288(12) 0.0318(12) 0.0061(9) -0.0178(10) -0.0100(10)
O27 0.0404(13) 0.0322(12) 0.0317(12) 0.0003(9) -0.0177(10) -0.0091(10)
N21 0.0340(13) 0.0258(13) 0.0203(12) -0.0013(10) -0.0101(10) -0.0116(11)
O26 0.0300(11) 0.0312(12) 0.0354(12) -0.0052(9) -0.0077(9) -0.0077(9)
N1 0.0356(14) 0.0264(13) 0.0287(13) -0.0005(10) -0.0135(11) -0.0051(11)
N19 0.0318(13) 0.0360(15) 0.0272(13) 0.0006(11) -0.0119(11) -0.0138(11)
O15 0.0528(15) 0.0478(15) 0.0278(13) 0.0043(10) -0.0086(11) -0.0198(12)
C17 0.0313(15) 0.0242(15) 0.0233(14) -0.0011(11) -0.0086(12) -0.0080(12)
C23 0.0405(17) 0.0284(16) 0.0180(13) 0.0035(11) -0.0076(13) -0.0187(13)
C20 0.0311(15) 0.0322(17) 0.0219(14) 0.0024(12) -0.0076(12) -0.0148(13)
C2 0.0309(15) 0.0237(15) 0.0262(15) 0.0002(12) -0.0125(13) -0.0081(12)
C22 0.0383(17) 0.0274(15) 0.0164(13) 0.0043(11) -0.0073(12) -0.0134(13)
O13 0.0570(15) 0.0300(12) 0.0360(13) 0.0074(10) -0.0171(11) -0.0153(11)
C25 0.0451(18) 0.0305(16) 0.0233(15) 0.0019(12) -0.0089(14) -0.0179(14)
C18 0.0353(16) 0.0269(15) 0.0204(14) -0.0010(11) -0.0113(12) -0.0136(12)
C4 0.0364(16) 0.0257(15) 0.0247(15) 0.0041(12) -0.0151(13) -0.0145(13)
C28 0.0321(16) 0.050(2) 0.0308(16) 0.0076(14) -0.0137(14) -0.0210(15)
C5 0.0405(17) 0.0316(16) 0.0239(15) 0.0015(12) -0.0106(13) -0.0184(14)
C16 0.0280(15) 0.0249(15) 0.0247(15) -0.0015(11) -0.0062(12) -0.0080(12)
C29 0.0306(16) 0.0453(19) 0.0287(16) 0.0034(14) -0.0110(13) -0.0197(14)
C24 0.0387(17) 0.0380(17) 0.0198(14) 0.0053(12) -0.0077(13) -0.0249(14)
O33 0.0505(15) 0.0545(16) 0.0674(18) 0.0118(14) -0.0318(14) -0.0305(13)
C6 0.0360(17) 0.0322(17) 0.0272(16) -0.0026(13) -0.0070(13) -0.0109(14)
C12 0.0367(17) 0.0255(16) 0.0298(16) 0.0064(12) -0.0126(14) -0.0027(13)
C11 0.0458(19) 0.0293(17) 0.0272(16) 0.0056(13) -0.0142(14) -0.0008(14)
O31 0.0759(19) 0.0680(19) 0.086(2) 0.0478(17) -0.0650(18) -0.0518(16)
C30 0.0369(17) 0.0460(19) 0.0303(16) 0.0065(14) -0.0158(14) -0.0241(15)
C7 0.062(2) 0.043(2) 0.0243(17) 0.0044(14) -0.0076(16) -0.0231(18)
C10 0.0424(18) 0.0319(17) 0.0358(18) -0.0022(14) -0.0188(15) 0.0001(14)
C14 0.072(3) 0.051(2) 0.045(2) 0.0050(17) -0.026(2) -0.029(2)
C32 0.159(6) 0.075(3) 0.173(6) 0.085(4) -0.154(5) -0.084(4)

loop_
_atom_type_symbol
_atom_type_description
_atom_type_scat_dispersion_real
_atom_type_scat_dispersion_imag
_atom_type_scat_source
C C 0.0033 0.0016 'International Tables Vol C Tables 4.2.6.8 and 6.1.1.4'
H H 0.0000 0.0000 'International Tables Vol C Tables 4.2.6.8 and 6.1.1.4'
N N 0.0061 0.0033 'International Tables Vol C Tables 4.2.6.8 and 6.1.1.4'
O O 0.0106 0.0060 'International Tables Vol C Tables 4.2.6.8 and 6.1.1.4'

loop_
_geom_angle_atom_site_label_1
_geom_angle_atom_site_label_2
_geom_angle_atom_site_label_3
_geom_angle
C2 N3 C4 124.9(2)
C2 N3 C16 116.8(2)
C4 N3 C16 118.3(2)
C20 N21 C22 125.2(3)
C20 N21 C18 116.9(2)
C22 N21 C18 117.8(2)
C2 N1 C6 121.6(3)
C2 N1 C10 117.2(3)
C6 N1 C10 121.3(3)
C20 N19 C24 122.6(3)
C20 N19 C28 118.4(3)
C24 N19 C28 119.0(3)
C18 C17 C16 113.3(2)
C24 C23 C22 118.4(3)
C24 C23 C25 123.3(3)
C22 C23 C25 118.2(3)
O26 C20 N19 122.7(3)
O26 C20 N21 122.2(3)
N19 C20 N21 115.1(3)
O8 C2 N1 122.3(3)
O8 C2 N3 121.8(3)
N1 C2 N3 115.9(3)
O27 C22 N21 120.1(3)
O27 C22 C23 124.5(3)
N21 C22 C23 115.4(3)
C12 O13 C14 115.9(3)
N21 C18 C17 111.0(2)
O9 C4 N3 120.1(3)
O9 C4 C5 124.5(3)
N3 C4 C5 115.4(3)
N19 C28 C29 112.7(2)
C6 C5 C4 119.2(3)
C6 C5 C7 123.1(3)
C4 C5 C7 117.7(3)
N3 C16 C17 112.4(2)
C30 C29 C28 110.4(3)
C23 C24 N19 122.8(3)
C5 C6 N1 123.0(3)
O15 C12 O13 123.6(3)
O15 C12 C11 125.0(3)
O13 C12 C11 111.4(3)
C12 C11 C10 113.4(3)
C30 O31 C32 115.7(3)
O33 C30 O31 123.3(3)
O33 C30 C29 123.2(3)
O31 C30 C29 113.5(3)
N1 C10 C11 113.9(3)

loop_
_geom_bond_atom_site_label_1
_geom_bond_atom_site_label_2
_geom_bond_distance
N3 C2 1.391(4)
N3 C4 1.406(4)
N3 C16 1.475(4)
O8 C2 1.228(4)
O9 C4 1.222(4)
O27 C22 1.224(4)
N21 C20 1.391(4)
N21 C22 1.404(4)
N21 C18 1.475(4)
O26 C20 1.216(4)
N1 C2 1.369(4)
N1 C6 1.377(4)
N1 C10 1.484(4)
N19 C20 1.369(4)
N19 C24 1.374(4)
N19 C28 1.464(4)
O15 C12 1.201(4)
C17 C18 1.517(4)
C17 C16 1.518(4)
C23 C24 1.345(5)
C23 C22 1.455(4)
C23 C25 1.488(4)
O13 C12 1.335(4)
O13 C14 1.454(5)
C4 C5 1.441(4)
C28 C29 1.528(4)
C5 C6 1.340(5)
C5 C7 1.508(4)
C29 C30 1.497(4)
O33 C30 1.209(4)
C12 C11 1.500(5)
C11 C10 1.509(5)
O31 C30 1.322(4)
O31 C32 1.488(5)
